data_2232116
loop_
_publ_author_name
'Zou, Pei'
'Xie, Min-Hao'
'Wu, Hao'
'Liu, Ya-Ling'
'Chen, Zheng-Ping'

_publ_section_title
;
 Isopropyl 4-nitrobenzoate
;
_journal_coeditor_code XU5329
_journal_issue 10
_journal_name_full 'Acta Crystallographica Section E'
_journal_page_first o2806
_journal_paper_doi 10.1107/S1600536811039407
_journal_volume 67
_journal_year 2011
_chemical_formula_iupac 'C10 H11 N O4'
_chemical_formula_moiety 'C10 H11 N O4'
_chemical_formula_sum 'C10 H11 N O4'
_chemical_formula_weight 209.20
_chemical_name_systematic
;
Isopropyl 4-nitrobenzoate
;
_space_group_IT_number 2
_symmetry_cell_setting triclinic
_symmetry_space_group_name_Hall '-P 1'
_symmetry_space_group_name_H-M 'P -1'
_atom_sites_solution_hydrogens geom
_atom_sites_solution_primary direct
_atom_sites_solution_secondary difmap
_audit_creation_method SHELXL-97
_cell_angle_alpha 94.751(9)
_cell_angle_beta 92.503(7)
_cell_angle_gamma 95.901(10)
_cell_formula_units_Z 2
_cell_length_a 6.729(4)
_cell_length_b 7.192(4)
_cell_length_c 10.388(6)
_cell_measurement_reflns_used 1490
_cell_measurement_temperature 153(2)
_cell_measurement_theta_max 30.00
_cell_measurement_theta_min 2.86
_cell_volume 497.7(5)
_computing_cell_refinement 'RAPID-AUTO (Rigaku, 2004)'
_computing_data_collection 'RAPID-AUTO (Rigaku, 2004)'
_computing_data_reduction 'RAPID-AUTO (Rigaku, 2004)'
_computing_molecular_graphics 'SHELXTL (Sheldrick, 2008)'
_computing_publication_material 'SHELXTL (Sheldrick, 2008)'
_computing_structure_refinement 'SHELXL97 (Sheldrick, 2008)'
_computing_structure_solution 'SHELXS97 (Sheldrick, 2008)'
_diffrn_ambient_temperature 153(2)
_diffrn_measured_fraction_theta_full 0.981
_diffrn_measured_fraction_theta_max 0.981
_diffrn_measurement_device_type 'Rigaku SPIDER'
_diffrn_measurement_method \w
_diffrn_radiation_monochromator graphite
_diffrn_radiation_source 'Rotating Anode'
_diffrn_radiation_type MoK\a
_diffrn_radiation_wavelength 0.71073
_diffrn_reflns_av_R_equivalents 0.0226
_diffrn_reflns_av_sigmaI/netI 0.0389
_diffrn_reflns_limit_h_max 9
_diffrn_reflns_limit_h_min -9
_diffrn_reflns_limit_k_max 9
_diffrn_reflns_limit_k_min -10
_diffrn_reflns_limit_l_max 14
_diffrn_reflns_limit_l_min -14
_diffrn_reflns_number 6626
_diffrn_reflns_theta_full 30.01
_diffrn_reflns_theta_max 30.01
_diffrn_reflns_theta_min 1.97
_diffrn_standards_decay_% 0
_diffrn_standards_interval_count 0
_diffrn_standards_interval_time 0
_diffrn_standards_number 0
_exptl_absorpt_coefficient_mu 0.109
_exptl_absorpt_correction_type none
_exptl_crystal_colour Colorless
_exptl_crystal_density_diffrn 1.396
_exptl_crystal_density_method 'not measured'
_exptl_crystal_description Platelet
_exptl_crystal_F_000 220
_exptl_crystal_size_max 0.37
_exptl_crystal_size_mid 0.33
_exptl_crystal_size_min 0.10
_refine_diff_density_max 0.335
_refine_diff_density_min -0.290
_refine_ls_extinction_method none
_refine_ls_goodness_of_fit_ref 1.000
_refine_ls_hydrogen_treatment constr
_refine_ls_matrix_type full
_refine_ls_number_parameters 138
_refine_ls_number_reflns 2862
_refine_ls_number_restraints 0
_refine_ls_restrained_S_all 1.000
_refine_ls_R_factor_all 0.0667
_refine_ls_R_factor_gt 0.0458
_refine_ls_shift/su_max 0.000
_refine_ls_shift/su_mean 0.000
_refine_ls_structure_factor_coef Fsqd
_refine_ls_weighting_details 'calc w=1/[\s^2^(Fo^2^)+(0.0710P)^2^+0.1960P] where P=(Fo^2^+2Fc^2^)/3'
_refine_ls_weighting_scheme calc
_refine_ls_wR_factor_gt 0.1309
_refine_ls_wR_factor_ref 0.1501
_reflns_number_gt 1947
_reflns_number_total 2862
_reflns_threshold_expression I>2\s(I)
_cod_data_source_file xu5329.cif
_cod_data_source_block I
_cod_original_cell_volume 497.6(5)
_cod_database_code 2232116
_cod_database_fobs_code 2232116

loop_
_symmetry_equiv_pos_as_xyz
'x, y, z'
'-x, -y, -z'

loop_
_atom_site_type_symbol
_atom_site_label
_atom_site_fract_x
_atom_site_fract_y
_atom_site_fract_z
_atom_site_U_iso_or_equiv
_atom_site_adp_type
_atom_site_calc_flag
_atom_site_refinement_flags
_atom_site_occupancy
_atom_site_symmetry_multiplicity
O O1 0.24504(18) 0.35230(15) 0.12880(10) 0.0258(3) Uani d . 1 1
O O2 0.3016(2) 0.12996(17) 0.26213(12) 0.0375(3) Uani d . 1 1
O O3 0.2023(2) 0.79014(18) 0.77175(11) 0.0381(3) Uani d . 1 1
O O4 0.2382(3) 1.00939(19) 0.64283(13) 0.0513(4) Uani d . 1 1
N N1 0.2278(2) 0.8444(2) 0.66434(13) 0.0288(3) Uani d . 1 1
C C1 0.2535(2) 0.3845(2) 0.47750(14) 0.0226(3) Uani d . 1 1
H H1 0.2540 0.2559 0.4922 0.027 Uiso calc R 1 1
C C2 0.2421(2) 0.5176(2) 0.58075(14) 0.0233(3) Uani d . 1 1
H H2 0.2325 0.4818 0.6665 0.028 Uiso calc R 1 1
C C3 0.2450(2) 0.7032(2) 0.55569(14) 0.0221(3) Uani d . 1 1
C C4 0.2586(2) 0.7627(2) 0.43241(14) 0.0234(3) Uani d . 1 1
H H4 0.2618 0.8919 0.4186 0.028 Uiso calc R 1 1
C C5 0.2672(2) 0.6275(2) 0.32976(14) 0.0223(3) Uani d . 1 1
H H5 0.2752 0.6638 0.2441 0.027 Uiso calc R 1 1
C C6 0.2642(2) 0.4393(2) 0.35198(14) 0.0207(3) Uani d . 1 1
C C7 0.2732(2) 0.2890(2) 0.24432(14) 0.0225(3) Uani d . 1 1
C C8 0.2391(2) 0.2167(2) 0.01385(15) 0.0252(3) Uani d . 1 1
H H8 0.2027 0.0870 0.0392 0.030 Uiso calc R 1 1
C C9 0.4432(3) 0.2293(3) -0.04028(18) 0.0374(4) Uani d . 1 1
H H9A 0.4766 0.3551 -0.0682 0.056 Uiso calc R 1 1
H H9B 0.4435 0.1358 -0.1145 0.056 Uiso calc R 1 1
H H9C 0.5424 0.2052 0.0265 0.056 Uiso calc R 1 1
C C10 0.0769(3) 0.2689(3) -0.07652(17) 0.0376(4) Uani d . 1 1
H H10A -0.0497 0.2638 -0.0331 0.056 Uiso calc R 1 1
H H10B 0.0624 0.1806 -0.1543 0.056 Uiso calc R 1 1
H H10C 0.1125 0.3963 -0.1010 0.056 Uiso calc R 1 1

loop_
_atom_site_aniso_label
_atom_site_aniso_U_11
_atom_site_aniso_U_22
_atom_site_aniso_U_33
_atom_site_aniso_U_12
_atom_site_aniso_U_13
_atom_site_aniso_U_23
O1 0.0401(7) 0.0214(5) 0.0164(5) 0.0043(4) 0.0039(4) 0.0014(4)
O2 0.0614(9) 0.0256(6) 0.0276(6) 0.0129(6) 0.0017(6) 0.0047(5)
O3 0.0533(8) 0.0423(7) 0.0184(6) 0.0022(6) 0.0076(5) 0.0014(5)
O4 0.0989(13) 0.0302(7) 0.0272(7) 0.0169(7) 0.0103(7) 0.0003(5)
N1 0.0359(8) 0.0324(7) 0.0185(6) 0.0060(6) 0.0028(5) 0.0004(5)
C1 0.0229(7) 0.0240(7) 0.0218(7) 0.0027(6) 0.0012(5) 0.0071(5)
C2 0.0234(7) 0.0296(8) 0.0174(6) 0.0024(6) 0.0014(5) 0.0061(5)
C3 0.0223(7) 0.0275(7) 0.0165(6) 0.0035(6) 0.0021(5) 0.0006(5)
C4 0.0290(8) 0.0229(7) 0.0191(7) 0.0046(6) 0.0025(6) 0.0035(5)
C5 0.0265(8) 0.0257(7) 0.0158(6) 0.0043(6) 0.0036(5) 0.0047(5)
C6 0.0197(7) 0.0245(7) 0.0183(6) 0.0030(5) 0.0021(5) 0.0034(5)
C7 0.0245(7) 0.0234(7) 0.0201(7) 0.0030(6) 0.0030(5) 0.0041(5)
C8 0.0341(9) 0.0198(7) 0.0209(7) 0.0016(6) 0.0039(6) -0.0021(5)
C9 0.0406(10) 0.0350(9) 0.0352(9) 0.0023(7) 0.0103(8) -0.0087(7)
C10 0.0462(11) 0.0389(10) 0.0276(8) 0.0134(8) -0.0034(7) -0.0064(7)

loop_
_atom_type_symbol
_atom_type_description
_atom_type_scat_dispersion_real
_atom_type_scat_dispersion_imag
_atom_type_scat_source
C C 0.0033 0.0016 'International Tables Vol C Tables 4.2.6.8 and 6.1.1.4'
H H 0.0000 0.0000 'International Tables Vol C Tables 4.2.6.8 and 6.1.1.4'
N N 0.0061 0.0033 'International Tables Vol C Tables 4.2.6.8 and 6.1.1.4'
O O 0.0106 0.0060 'International Tables Vol C Tables 4.2.6.8 and 6.1.1.4'

loop_
_geom_angle_atom_site_label_1
_geom_angle_atom_site_label_2
_geom_angle_atom_site_label_3
_geom_angle
C7 O1 C8 117.82(12)
O4 N1 O3 123.35(14)
O4 N1 C3 118.42(13)
O3 N1 C3 118.23(14)
C2 C1 C6 120.08(14)
C2 C1 H1 120.0
C6 C1 H1 120.0
C3 C2 C1 118.24(14)
C3 C2 H2 120.9
C1 C2 H2 120.9
C2 C3 C4 123.15(14)
C2 C3 N1 118.50(13)
C4 C3 N1 118.34(14)
C3 C4 C5 117.92(14)
C3 C4 H4 121.0
C5 C4 H4 121.0
C4 C5 C6 120.24(13)
C4 C5 H5 119.9
C6 C5 H5 119.9
C5 C6 C1 120.35(13)
C5 C6 C7 122.02(13)
C1 C6 C7 117.62(14)
O2 C7 O1 124.91(14)
O2 C7 C6 123.18(14)
O1 C7 C6 111.91(13)
O1 C8 C9 108.43(13)
O1 C8 C10 105.50(13)
C9 C8 C10 114.14(15)
O1 C8 H8 109.5
C9 C8 H8 109.5
C10 C8 H8 109.5
C8 C9 H9A 109.5
C8 C9 H9B 109.5
H9A C9 H9B 109.5
C8 C9 H9C 109.5
H9A C9 H9C 109.5
H9B C9 H9C 109.5
C8 C10 H10A 109.5
C8 C10 H10B 109.5
H10A C10 H10B 109.5
C8 C10 H10C 109.5
H10A C10 H10C 109.5
H10B C10 H10C 109.5

loop_
_geom_bond_atom_site_label_1
_geom_bond_atom_site_label_2
_geom_bond_distance
O1 C7 1.3309(18)
O1 C8 1.4741(18)
O2 C7 1.2067(19)
O3 N1 1.2255(18)
O4 N1 1.221(2)
N1 C3 1.471(2)
C1 C2 1.387(2)
C1 C6 1.396(2)
C1 H1 0.9500
C2 C3 1.380(2)
C2 H2 0.9500
C3 C4 1.387(2)
C4 C5 1.390(2)
C4 H4 0.9500
C5 C6 1.390(2)
C5 H5 0.9500
C6 C7 1.497(2)
C8 C9 1.503(2)
C8 C10 1.506(2)
C8 H8 1.0000
C9 H9A 0.9800
C9 H9B 0.9800
C9 H9C 0.9800
C10 H10A 0.9800
C10 H10B 0.9800
C10 H10C 0.9800

loop_
_geom_hbond_atom_site_label_D
_geom_hbond_atom_site_label_H
_geom_hbond_atom_site_label_A
_geom_hbond_site_symmetry_A
_geom_hbond_distance_DH
_geom_hbond_distance_HA
_geom_hbond_distance_DA
_geom_hbond_angle_DHA
_geom_hbond_publ_flag
C1 H1 O4 1_545 0.95 2.46 3.311(3) 149 yes
C4 H4 O2 1_565 0.95 2.46 3.294(3) 147 yes

loop_
_geom_torsion_atom_site_label_1
_geom_torsion_atom_site_label_2
_geom_torsion_atom_site_label_3
_geom_torsion_atom_site_label_4
_geom_torsion
C6 C1 C2 C3 -1.0(2)
C1 C2 C3 C4 0.1(2)
C1 C2 C3 N1 178.46(13)
O4 N1 C3 C2 177.20(16)
O3 N1 C3 C2 -3.3(2)
O4 N1 C3 C4 -4.3(2)
O3 N1 C3 C4 175.17(15)
C2 C3 C4 C5 0.8(2)
N1 C3 C4 C5 -177.64(14)
C3 C4 C5 C6 -0.6(2)
C4 C5 C6 C1 -0.3(2)
C4 C5 C6 C7 179.97(14)
C2 C1 C6 C5 1.2(2)
C2 C1 C6 C7 -179.10(14)
C8 O1 C7 O2 2.8(2)
C8 O1 C7 C6 -176.78(12)
C5 C6 C7 O2 168.27(16)
C1 C6 C7 O2 -11.5(2)
C5 C6 C7 O1 -12.1(2)
C1 C6 C7 O1 168.17(13)
C7 O1 C8 C9 -96.71(16)
C7 O1 C8 C10 140.63(15)

loop_
_cod_related_entry_id
_cod_related_entry_database
_cod_related_entry_code
1 ChemSpider 211796
